data_4337472
loop_
_publ_author_name
'Chierotti, Michele R.'
'Gobetto, Roberto'
'Nervi, Carlo'
'Bacchi, Alessia'
'Pelagatti, Paolo'
'Colombo, Valentina'
'Sironi, Angelo'

_publ_section_title
;
 Probing hydrogen bond networks in half-sandwich Ru(II) building blocks by
 a combined 1H DQ CRAMPS solid-state NMR, XRPD, and DFT approach.
;
_journal_issue 1
_journal_name_full 'Inorganic chemistry'
_journal_page_first 139
_journal_page_last 146
_journal_paper_doi 10.1021/ic401762z
_journal_volume 53
_journal_year 2014
_chemical_compound_source 'Phase transition'
_chemical_formula_analytical 'Ru Cl2 (C10 H14) (C6 O2 H5)'
_chemical_formula_moiety 'C16 H19 Cl2 N O2 Ru'
_chemical_formula_structural 'C16 H19 Cl2 N O2 Ru'
_chemical_formula_sum 'C16 H19 Cl2 N O2 Ru'
_chemical_formula_weight 429.29
_chemical_name_systematic
;
[(eta6-p-cymene)Ru(II)Cl2(isonicotinic acid)]
;
_space_group_crystal_system monoclinic
_space_group_IT_number 14
_space_group_name_Hall '-P 2ybc'
_space_group_name_H-M_alt 'P 1 21/c 1'
_symmetry_space_group_name_Hall '-P 2ybc'
_symmetry_space_group_name_H-M 'P 1 21/c 1'
_cell_angle_alpha 90
_cell_angle_beta 98.0455(38)
_cell_angle_gamma 90
_cell_formula_units_Z 4
_cell_length_a 14.7052(10)
_cell_length_b 15.0862(10)
_cell_length_c 7.72342(47)
_cell_measurement_temperature 373
_cell_volume 1696.54(19)
_computing_cell_refinement TOPAS-R
_computing_publication_material TOPAS-R
_computing_structure_refinement TOPAS-R
_computing_structure_solution TOPAS-R
_diffrn_ambient_temperature 373
_diffrn_detector_type
;
Bruker Lynxeye linear position sensitive detector
;
_diffrn_measurement_device_type 'Bruker AXS D8 Advance'
_diffrn_radiation_monochromator 'nickel filter'
_diffrn_radiation_wavelength 1.54056
_diffrn_source_target Cu
_diffrn_source_type 'sealed X-ray tube'
_exptl_absorpt_coefficient_mu 10.4
_exptl_crystal_density_method 'not measured'
_exptl_crystal_F_000 864
_pd_char_colour yellow
_pd_instr_location ' ?'
_pd_meas_2theta_range_inc 0.02
_pd_meas_2theta_range_max 90
_pd_meas_2theta_range_min 5
_pd_meas_number_of_points 4251
_pd_meas_scan_method cont
_pd_proc_2theta_range_inc 0.02
_pd_proc_2theta_range_max 90
_pd_proc_2theta_range_min 4
_pd_proc_ls_background_function 'Chebychev polynomial'
_pd_proc_ls_profile_function 'fundamental parameters approach'
_pd_proc_ls_prof_R_factor 0.049
_pd_proc_ls_prof_wR_expected 0.029
_pd_proc_ls_prof_wR_factor 0.065
_pd_spec_mounting
;
packed powder pellet
;
_pd_spec_mount_mode reflection
_pd_spec_shape flat_sheet
_pd_spec_size_axial 15
_pd_spec_size_equat 20
_pd_spec_size_thick 0.02
_refine_ls_extinction_method none
_refine_ls_goodness_of_fit_all 2.34
_refine_ls_hydrogen_treatment constr
_refine_ls_matrix_type fullcycle
_refine_ls_shift/su_max .01
_refine_ls_structure_factor_coef Inet
_refine_ls_weighting_details 1/[Y~i~]
_refine_ls_weighting_scheme calc
_cod_data_source_file ic401762z_si_001.cif
_cod_data_source_block 1beta
_cod_original_cell_volume 1696.54(20)
_cod_database_code 4337472

loop_
_symmetry_equiv_pos_as_xyz
'-x, -y, -z'
'-x, y+1/2, -z+1/2'
'x, -y+1/2, z+1/2'
'x, y, z'

loop_
_atom_site_label
_atom_site_type_symbol
_atom_site_symmetry_multiplicity
_atom_site_fract_x
_atom_site_fract_y
_atom_site_fract_z
_atom_site_occupancy
_atom_site_B_iso_or_equiv
Cl1 Cl 4 -0.88302(52) 0.36319(48) 0.97729(78) 1 7.93(15)
Cl2 Cl 4 -0.73794(44) -0.48267(48) -0.99103(76) 1 7.93(15)
Ru1 Ru 4 -0.8178887 0.04938358 -0.2700297 1 7.93(15)
N1 N 4 0.2855654 0.1523998 0.7455493 1 9.93(15)
O1 O 4 0.5531279 0.3438887 0.9015671 1 9.93(15)
O2 O 4 0.4575303 0.4427343 0.7632735 1 9.93(15)
C1 C 4 0.3720195 0.1448308 0.7077148 1 9.93(15)
H1 H 4 0.3914014 0.09042413 0.6694782 1 9.93(15)
C2 C 4 0.4328545 0.2155066 0.7240262 1 9.93(15)
H2 H 4 0.491955 0.2085232 0.6959711 1 9.93(15)
C3 C 4 0.4053796 0.2956925 0.7819267 1 9.93(15)
C4 C 4 0.3144858 0.3055277 0.8134097 1 9.93(15)
H3 H 4 0.2930442 0.3600345 0.8469146 1 9.93(15)
C5 C 4 0.2573698 0.2323359 0.7937025 1 9.93(15)
H4 H 4 0.1969828 0.2387173 0.8145679 1 9.93(15)
C6 C 4 0.4737188 0.3690387 0.8157251 1 9.93(15)
C7 C 4 -1.013265 0.1422797 -0.18212 1 9.93(15)
H5 H 4 -1.015186 0.160633 -0.3015212 1 9.93(15)
H6 H 4 -1.000051 0.192506 -0.1064382 1 9.93(15)
H7 H 4 -1.071524 0.1175077 -0.1654554 1 9.93(15)
C8 C 4 -0.7972018 -0.05865642 -0.0762498 1 9.93(15)
C9 C 4 -0.8799052 -0.07369493 -0.1977278 1 9.93(15)
H8 H 4 -1.001711 -0.02261667 -0.3042132 1 9.93(15)
C10 C 4 -0.9488306 -0.01033176 -0.2268145 1 9.93(15)
H9 H 4 -0.8871014 -0.1272329 -0.2578433 1 9.93(15)
C11 C 4 -0.9398049 0.07382273 -0.1396051 1 9.93(15)
C12 C 4 -0.8596753 0.08890431 -0.02229895 1 9.93(15)
H10 H 4 -0.8522332 0.1427436 0.03651032 1 9.93(15)
C13 C 4 -0.7894911 0.02377641 0.008914374 1 9.93(15)
H11 H 4 -0.7371574 0.03605748 0.08773477 1 9.93(15)
C14 C 4 -0.7265689 -0.1316137 -0.04958538 1 9.93(15)
H12 H 4 -0.7231747 -0.1587478 -0.1638364 1 9.93(15)
C15 C 4 -0.7597794 -0.2023136 0.06713879 1 9.93(15)
H13 H 4 -0.7636955 -0.1776325 0.1803948 1 9.93(15)
H14 H 4 -0.7173936 -0.2509913 0.07874794 1 9.93(15)
H15 H 4 -0.8192285 -0.2229242 0.01593702 1 9.93(15)
C16 C 4 -0.629056 -0.09865703 0.02368965 1 9.93(15)
H16 H 4 -0.614351 -0.0474208 -0.04060888 1 9.93(15)
H17 H 4 -0.5852576 -0.1447183 0.01246643 1 9.93(15)
H18 H 4 -0.6271063 -0.08341089 0.1448298 1 9.93(15)
H19 H 4 0.6030077 0.3831834 0.9153244 1 9.93(15)

loop_
_atom_type_symbol
_atom_type_description
_atom_type_scat_dispersion_real
_atom_type_scat_dispersion_imag
_atom_type_scat_source
C C 0.0033 0.0016 'International Tables Vol C Tables 4.2.6.8 and 6.1.1.4'
H H 0.0000 0.0000 'International Tables Vol C Tables 4.2.6.8 and 6.1.1.4'
Cl Cl 0.1484 0.1585 'International Tables Vol C Tables 4.2.6.8 and 6.1.1.4'
N N 0.0061 0.0033 'International Tables Vol C Tables 4.2.6.8 and 6.1.1.4'
O O 0.0106 0.0060 'International Tables Vol C Tables 4.2.6.8 and 6.1.1.4'
Ru Ru -1.2594 0.8363 'International Tables Vol C Tables 4.2.6.8 and 6.1.1.4'

loop_
_diffrn_radiation_type
;
       CuK\a1 1.54056
       CuK\a2 1.54439
;
